data_3500113
loop_
_publ_author_name
'Thierry Maris'

_publ_section_references
;
Dolomanov, O.V., Bourhis, L.J., Gildea, R.J, Howard, J.A.K. & Puschmann, H.
 (2009), J. Appl. Cryst. 42, 339-341.

Sheldrick, G.M. (2008). Acta Cryst. A64, 112-122.
;
_publ_section_title
;
 Thianaphtene in Pnma at 100 K
;
_journal_name_full 'Personal communication to COD'
_journal_year 2020
_chemical_formula_moiety 'C8 H6 S'
_chemical_formula_sum 'C8 H6 S'
_chemical_formula_weight 134.19
_chemical_name_common Thianaphtene
_space_group_crystal_system orthorhombic
_space_group_IT_number 62
_space_group_name_Hall '-P 2ac 2n'
_space_group_name_H-M_alt 'P n m a'
_atom_sites_solution_hydrogens geom
_audit_creation_date 2014-04-07
_audit_creation_method
;
Olex2 1.2
(compiled 2014.03.20 svn.r2914 for OlexSys, GUI svn.r4816)
;
_cell_angle_alpha 90
_cell_angle_beta 90
_cell_angle_gamma 90
_cell_formula_units_Z 4
_cell_length_a 7.72450(10)
_cell_length_b 14.8852(2)
_cell_length_c 5.78240(10)
_cell_measurement_reflns_used 6682
_cell_measurement_temperature 150(2)
_cell_measurement_theta_max 67.579
_cell_measurement_theta_min 2.969
_cell_volume 664.865(17)
_computing_cell_refinement 'SAINT v7.34A (Bruker, 200?)'
_computing_data_collection 'APEX2 (Bruker, 2013)'
_computing_data_reduction 'SAINT v7.34A (Bruker, 200?)'
_computing_molecular_graphics 'Olex2 (Dolomanov et al., 2009)'
_computing_publication_material 'Olex2 (Dolomanov et al., 2009)'
_computing_structure_refinement 'XL (Sheldrick, 2008)'
_diffrn_ambient_temperature 150.15
_diffrn_measured_fraction_theta_full 0.990
_diffrn_measured_fraction_theta_max 0.989
_diffrn_radiation_type CuK\a
_diffrn_radiation_wavelength 1.54178
_diffrn_reflns_av_R_equivalents 0.0393
_diffrn_reflns_av_unetI/netI 0.0165
_diffrn_reflns_Laue_measured_fraction_full 0.990
_diffrn_reflns_Laue_measured_fraction_max 0.989
_diffrn_reflns_limit_h_max 9
_diffrn_reflns_limit_h_min -9
_diffrn_reflns_limit_k_max 17
_diffrn_reflns_limit_k_min -17
_diffrn_reflns_limit_l_max 6
_diffrn_reflns_limit_l_min -6
_diffrn_reflns_number 9454
_diffrn_reflns_point_group_measured_fraction_full 0.990
_diffrn_reflns_point_group_measured_fraction_max 0.989
_diffrn_reflns_theta_full 67.679
_diffrn_reflns_theta_max 67.854
_diffrn_reflns_theta_min 8.223
_diffrn_source 'Rotating Anode'
_exptl_absorpt_coefficient_mu 3.425
_exptl_absorpt_correction_T_max 1
_exptl_absorpt_correction_T_min 0.837916
_exptl_absorpt_correction_type multi-scan
_exptl_absorpt_process_details
;
SADABS-2004/1 (Bruker,2004) was used for absorption correction.
R(int) was 0.0604 before and 0.0390 after correction.
The Ratio of minimum to maximum transmission is 0.8379.
The \l/2 correction factor is 0.0015.
;
_exptl_crystal_colour colorless
_exptl_crystal_density_diffrn 1.341
_exptl_crystal_description fragment
_exptl_crystal_F_000 280
_exptl_crystal_size_max 0.15
_exptl_crystal_size_mid 0.15
_exptl_crystal_size_min 0.12
_exptl_special_details
;
 ?
;
_geom_special_details
;
 All esds (except the esd in the dihedral angle between two l.s. planes)
 are estimated using the full covariance matrix.  The cell esds are taken
 into account individually in the estimation of esds in distances, angles
 and torsion angles; correlations between esds in cell parameters are only
 used when they are defined by crystal symmetry.  An approximate (isotropic)
 treatment of cell esds is used for estimating esds involving l.s. planes.
;
_refine_diff_density_max 0.140
_refine_diff_density_min -0.122
_refine_diff_density_rms 0.029
_refine_ls_extinction_coef .
_refine_ls_extinction_method none
_refine_ls_goodness_of_fit_ref 1.119
_refine_ls_hydrogen_treatment constr
_refine_ls_matrix_type full
_refine_ls_number_parameters 110
_refine_ls_number_reflns 619
_refine_ls_number_restraints 82
_refine_ls_restrained_S_all 1.155
_refine_ls_R_factor_all 0.0353
_refine_ls_R_factor_gt 0.0348
_refine_ls_shift/su_max 0.000
_refine_ls_shift/su_mean 0.000
_refine_ls_structure_factor_coef Fsqd
_refine_ls_weighting_details 'w=1/[\s^2^(Fo^2^)+(0.0638P)^2^+0.0983P] where P=(Fo^2^+2Fc^2^)/3'
_refine_ls_weighting_scheme calc
_refine_ls_wR_factor_gt 0.1003
_refine_ls_wR_factor_ref 0.1008
_refine_special_details
;
1. Fixed Uiso
 At 1.2 times of:
  All C(H) groups
2. Restrained distances
 S1A-C2A = S1A-C9A
 1.72 with sigma of 0.001
 C2A-C3A
 1.35 with sigma of 0.005
 C3A-C4A
 1.45 with sigma of 0.005
 C7A-C8A = C5A-C6A
 1.39 with sigma of 0.005
 C4A-C9A
 1.42 with sigma of 0.005
3. Restrained planarity
 S1A, C2A, C3A, C4A, C5A, C6A, C7A, C8A, C9A
 with sigma of 0.1
4. Rigid bond restraints
 All non-hydrogen atoms
 with sigma for 1-2 distances of 0.008 and sigma for 1-3 distances of 0.008
5. Uiso/Uaniso restraints and constraints
Uanis(C9A) = Uanis(C9B)
Uanis(C8A) = Uanis(C8B)
Uanis(C7A) = Uanis(C7B)
Uanis(C6A) = Uanis(C6B)
Uanis(C5A) = Uanis(C5B)
Uanis(C4A) = Uanis(C4B)
Uanis(C3A) = Uanis(C3B)
Uanis(C2A) = Uanis(C2B)
Uanis(S1A) = Uanis(S1B)
6. Same fragment restrains
{S1A, C2A, C3A, C4A, C5A, C6A, C7A, C8A, C9A}
as
{S1B, C2B, C3B, C4B, C5B, C6B, C7B, C8B, C9B}
7. Others
 Sof(S1B)=Sof(C2B)=Sof(H2B)=Sof(C3B)=Sof(H3B)=Sof(C4B)=Sof(C5B)=Sof(H5B)=
 Sof(C6B)=Sof(H6B)=Sof(C7B)=Sof(H7B)=Sof(C8B)=Sof(H8B)=Sof(C9B)=0.5*(1-FVAR(2))
 Sof(S1A)=Sof(C2A)=Sof(H2A)=Sof(C3A)=Sof(H3A)=Sof(C4A)=Sof(C5A)=Sof(H5A)=
 Sof(C6A)=Sof(H6A)=Sof(C7A)=Sof(H7A)=Sof(C8A)=Sof(H8A)=Sof(C9A)=0.5*FVAR(2)
8.a Aromatic/amide H refined with riding coordinates:
 C2A(H2A), C3A(H3A), C5A(H5A), C6A(H6A), C7A(H7A), C8A(H8A), C2B(H2B),
 C3B(H3B), C5B(H5B), C6B(H6B), C7B(H7B), C8B(H8B)
;
_reflns_Friedel_coverage 0.000
_reflns_Friedel_fraction_full .
_reflns_Friedel_fraction_max .
_reflns_number_gt 601
_reflns_number_total 619
_reflns_special_details
;
 Reflections were merged by SHELXL according to the crystal
 class for the calculation of statistics and refinement.
 
 _reflns_Friedel_fraction is defined as the number of unique
 Friedel pairs measured divided by the number that would be
 possible theoretically, ignoring centric projections and
 systematic absences.
;
_reflns_threshold_expression 'I > 2\s(I)'
_cod_data_source_file thiana.cif
_cod_data_source_block thiana
_cod_database_code 3500113
_vrf_plat088_thiana
;
PROBLEM:  Poor Data / Parameter Ratio ....................       5.68
RESPONSE:
The structure is disordered with two molecules lying over a mirror plane.
The refinement involve both complete molecules and this situation generates
a large number of parameters. However, this is counterbalanced by the use of
numerous restraints applied on distances and atomic displacement parameters
that links many of these parameters.  See text for a more detailled description
of the disorder and the refinement procedure.
;
_shelxl_version_number 2014-3

loop_
_space_group_symop_id
_space_group_symop_operation_xyz
1 'x, y, z'
2 '-x+1/2, -y, z+1/2'
3 '-x, y+1/2, -z'
4 'x+1/2, -y+1/2, -z+1/2'
5 '-x, -y, -z'
6 'x-1/2, y, -z-1/2'
7 'x, -y-1/2, z'
8 '-x-1/2, y-1/2, z-1/2'

loop_
_atom_site_label
_atom_site_type_symbol
_atom_site_fract_x
_atom_site_fract_y
_atom_site_fract_z
_atom_site_U_iso_or_equiv
_atom_site_adp_type
_atom_site_occupancy
_atom_site_site_symmetry_order
_atom_site_calc_flag
_atom_site_refinement_flags_posn
_atom_site_refinement_flags_adp
_atom_site_refinement_flags_occupancy
_atom_site_disorder_assembly
_atom_site_disorder_group
S1A S 0.0873(4) 0.38188(13) 1.1644(5) 0.0520(7) Uani 0.4076(15) 1 d D U P A -1
C2A C 0.1859(11) 0.4058(5) 0.9050(9) 0.0469(16) Uani 0.4076(15) 1 d D U P A -1
H2A H 0.2013 0.4665 0.8584 0.056 Uiso 0.4076(15) 1 calc R . P A -1
C3A C 0.2416(13) 0.3380(5) 0.7667(13) 0.0393(14) Uani 0.4076(15) 1 d D U P A -1
H3A H 0.2962 0.3426 0.6199 0.047 Uiso 0.4076(15) 1 calc R . P A -1
C4A C 0.1993(7) 0.2573(6) 0.8928(8) 0.0418(12) Uani 0.4076(15) 1 d D U P A -1
C5A C 0.2308(15) 0.1662(6) 0.8276(12) 0.0464(16) Uani 0.4076(15) 1 d D U P A -1
H5A H 0.2918 0.1547 0.6881 0.056 Uiso 0.4076(15) 1 calc R . P A -1
C6A C 0.1751(12) 0.0927(5) 0.9622(12) 0.0456(14) Uani 0.4076(15) 1 d D U P A -1
H6A H 0.1967 0.0327 0.9144 0.055 Uiso 0.4076(15) 1 calc R . P A -1
C7A C 0.0875(14) 0.1109(4) 1.1672(18) 0.046(3) Uani 0.4076(15) 1 d D U P A -1
H7A H 0.0457 0.0621 1.2571 0.055 Uiso 0.4076(15) 1 calc R . P A -1
C8A C 0.0588(4) 0.1985(2) 1.2454(6) 0.0350(7) Uani 0.4076(15) 1 d D U P A -1
H8A H 0.0034 0.2094 1.3894 0.042 Uiso 0.4076(15) 1 calc R . P A -1
C9A C 0.1136(8) 0.26934(16) 1.1066(9) 0.0368(12) Uani 0.4076(15) 1 d D U P A -1
S1B S 0.2316(11) 0.3694(4) 0.7998(14) 0.0520(7) Uani 0.0924(15) 1 d . U P A -2
C2B C 0.147(3) 0.4105(11) 1.054(2) 0.0469(16) Uani 0.0924(15) 1 d . U P A -2
H2B H 0.1457 0.4733 1.0829 0.056 Uiso 0.0924(15) 1 calc R . P A -2
C3B C 0.083(3) 0.3520(9) 1.212(3) 0.0393(14) Uani 0.0924(15) 1 d . U P A -2
H3B H 0.0406 0.3655 1.3624 0.047 Uiso 0.0924(15) 1 calc R . P A -2
C4B C 0.094(4) 0.2648(9) 1.104(4) 0.0418(12) Uani 0.0924(15) 1 d . U P A -2
C5B C 0.062(3) 0.1751(9) 1.181(3) 0.0464(16) Uani 0.0924(15) 1 d . U P A -2
H5B H 0.0080 0.1666 1.3270 0.056 Uiso 0.0924(15) 1 calc R . P A -2
C6B C 0.109(2) 0.0988(10) 1.051(3) 0.0456(14) Uani 0.0924(15) 1 d . U P A -2
H6B H 0.0646 0.0419 1.0966 0.055 Uiso 0.0924(15) 1 calc R . P A -2
C7B C 0.216(4) 0.1034(11) 0.858(4) 0.046(3) Uani 0.0924(15) 1 d . U P A -2
H7B H 0.2708 0.0517 0.7955 0.055 Uiso 0.0924(15) 1 calc R . P A -2
C8B C 0.240(3) 0.1890(9) 0.763(4) 0.0350(7) Uani 0.0924(15) 1 d . U P A -2
H8B H 0.2958 0.1966 0.6186 0.042 Uiso 0.0924(15) 1 calc R . P A -2
C9B C 0.178(4) 0.2625(6) 0.887(4) 0.0368(12) Uani 0.0924(15) 1 d . U P A -2

loop_
_atom_site_aniso_label
_atom_site_aniso_U_11
_atom_site_aniso_U_22
_atom_site_aniso_U_33
_atom_site_aniso_U_23
_atom_site_aniso_U_13
_atom_site_aniso_U_12
S1A 0.0469(12) 0.0492(10) 0.0598(14) -0.0027(9) -0.0099(10) 0.0030(10)
C2A 0.031(4) 0.054(3) 0.056(5) 0.014(3) 0.004(3) 0.005(2)
C3A 0.036(2) 0.055(3) 0.027(3) -0.002(2) -0.001(2) 0.007(3)
C4A 0.024(2) 0.069(2) 0.0331(11) -0.011(3) -0.0043(11) 0.007(3)
C5A 0.042(3) 0.069(3) 0.029(3) -0.011(2) 0.001(2) -0.001(2)
C6A 0.039(4) 0.067(3) 0.031(3) -0.009(2) 0.006(2) 0.009(2)
C7A 0.037(4) 0.047(3) 0.054(5) 0.000(3) 0.027(4) -0.001(3)
C8A 0.0283(12) 0.0470(17) 0.0298(16) -0.0011(14) 0.0003(13) 0.0010(13)
C9A 0.022(2) 0.054(3) 0.0335(12) 0.0024(13) -0.0032(11) -0.0010(12)
S1B 0.0469(12) 0.0492(10) 0.0598(14) -0.0027(9) -0.0099(10) 0.0030(10)
C2B 0.031(4) 0.054(3) 0.056(5) 0.014(3) 0.004(3) 0.005(2)
C3B 0.036(2) 0.055(3) 0.027(3) -0.002(2) -0.001(2) 0.007(3)
C4B 0.024(2) 0.069(2) 0.0331(11) -0.011(3) -0.0043(11) 0.007(3)
C5B 0.042(3) 0.069(3) 0.029(3) -0.011(2) 0.001(2) -0.001(2)
C6B 0.039(4) 0.067(3) 0.031(3) -0.009(2) 0.006(2) 0.009(2)
C7B 0.037(4) 0.047(3) 0.054(5) 0.000(3) 0.027(4) -0.001(3)
C8B 0.0283(12) 0.0470(17) 0.0298(16) -0.0011(14) 0.0003(13) 0.0010(13)
C9B 0.022(2) 0.054(3) 0.0335(12) 0.0024(13) -0.0032(11) -0.0010(12)

loop_
_atom_type_symbol
_atom_type_description
_atom_type_scat_dispersion_real
_atom_type_scat_dispersion_imag
_atom_type_scat_source
C C 0.0181 0.0091 'International Tables Vol C Tables 4.2.6.8 and 6.1.1.4'
H H 0.0000 0.0000 'International Tables Vol C Tables 4.2.6.8 and 6.1.1.4'
S S 0.3331 0.5567 'International Tables Vol C Tables 4.2.6.8 and 6.1.1.4'

loop_
_geom_angle_atom_site_label_1
_geom_angle_atom_site_label_2
_geom_angle_atom_site_label_3
_geom_angle
_geom_angle_site_symmetry_1
_geom_angle_site_symmetry_3
C2A S1A C9A 88.9(3) . .
S1A C2A H2A 120.0 . .
C3A C2A S1A 120.0(5) . .
C3A C2A H2A 120.0 . .
C2A C3A H3A 127.8 . .
C2A C3A C4A 104.5(5) . .
C4A C3A H3A 127.8 . .
C5A C4A C3A 128.2(3) . .
C9A C4A C3A 116.2(6) . .
C9A C4A C5A 115.6(5) . .
C4A C5A H5A 118.7 . .
C6A C5A C4A 122.6(6) . .
C6A C5A H5A 118.7 . .
C5A C6A H6A 121.0 . .
C7A C6A C5A 117.9(7) . .
C7A C6A H6A 121.0 . .
C6A C7A H7A 118.9 . .
C6A C7A C8A 122.2(7) . .
C8A C7A H7A 118.9 . .
C7A C8A H8A 120.9 . .
C9A C8A C7A 118.2(4) . .
C9A C8A H8A 120.9 . .
C4A C9A S1A 110.4(5) . .
C8A C9A S1A 126.1(3) . .
C8A C9A C4A 123.4(4) . .
C2B S1B C9B 89.3(9) . .
S1B C2B H2B 120.5 . .
C3B C2B S1B 119.1(12) . .
C3B C2B H2B 120.5 . .
C2B C3B H3B 127.4 . .
C2B C3B C4B 105.3(13) . .
C4B C3B H3B 127.4 . .
C5B C4B C3B 134.0(13) . .
C9B C4B C3B 115.7(14) . .
C9B C4B C5B 109.4(11) . .
C4B C5B H5B 118.5 . .
C6B C5B C4B 122.9(14) . .
C6B C5B H5B 118.5 . .
C5B C6B H6B 118.7 . .
C7B C6B C5B 122.6(16) . .
C7B C6B H6B 118.7 . .
C6B C7B H7B 122.1 . .
C6B C7B C8B 115.8(15) . .
C8B C7B H7B 122.1 . .
C7B C8B H8B 121.0 . .
C9B C8B C7B 118.1(13) . .
C9B C8B H8B 121.0 . .
C4B C9B S1B 110.4(11) . .
C8B C9B S1B 119.6(10) . .
C8B C9B C4B 129.3(11) . .

loop_
_geom_bond_atom_site_label_1
_geom_bond_atom_site_label_2
_geom_bond_distance
_geom_bond_site_symmetry_2
S1A C2A 1.7197(11) .
S1A C9A 1.7203(11) .
C2A H2A 0.9500 .
C2A C3A 1.358(4) .
C3A H3A 0.9500 .
C3A C4A 1.443(5) .
C4A C5A 1.428(9) .
C4A C9A 1.414(3) .
C5A H5A 0.9500 .
C5A C6A 1.409(5) .
C6A H6A 0.9500 .
C6A C7A 1.392(9) .
C7A H7A 0.9500 .
C7A C8A 1.398(5) .
C8A H8A 0.9500 .
C8A C9A 1.391(4) .
S1B C2B 1.7194(16) .
S1B C9B 1.7201(15) .
C2B H2B 0.9500 .
C2B C3B 1.358(5) .
C3B H3B 0.9500 .
C3B C4B 1.443(5) .
C4B C5B 1.428(9) .
C4B C9B 1.413(3) .
C5B H5B 0.9500 .
C5B C6B 1.409(5) .
C6B H6B 0.9500 .
C6B C7B 1.392(9) .
C7B H7B 0.9500 .
C7B C8B 1.398(5) .
C8B H8B 0.9500 .
C8B C9B 1.391(4) .

loop_
_geom_torsion_atom_site_label_1
_geom_torsion_atom_site_label_2
_geom_torsion_atom_site_label_3
_geom_torsion_atom_site_label_4
_geom_torsion
_geom_torsion_site_symmetry_1
_geom_torsion_site_symmetry_2
_geom_torsion_site_symmetry_3
_geom_torsion_site_symmetry_4
S1A C2A C3A C4A -0.8(6) . . . .
C2A S1A C9A C4A 1.0(5) . . . .
C2A S1A C9A C8A -178.5(6) . . . .
C2A C3A C4A C5A -179.4(8) . . . .
C2A C3A C4A C9A 1.6(7) . . . .
C3A C4A C5A C6A -176.8(9) . . . .
C3A C4A C9A S1A -1.7(7) . . . .
C3A C4A C9A C8A 177.8(7) . . . .
C4A C5A C6A C7A -0.6(11) . . . .
C5A C4A C9A S1A 179.1(7) . . . .
C5A C4A C9A C8A -1.4(8) . . . .
C5A C6A C7A C8A -2.1(13) . . . .
C6A C7A C8A C9A 3.0(13) . . . .
C7A C8A C9A S1A 178.3(6) . . . .
C7A C8A C9A C4A -1.1(9) . . . .
C9A S1A C2A C3A -0.1(4) . . . .
C9A C4A C5A C6A 2.3(11) . . . .
S1B C2B C3B C4B -5(3) . . . .
C2B S1B C9B C4B 2(2) . . . .
C2B S1B C9B C8B -170(3) . . . .
C2B C3B C4B C5B 174(3) . . . .
C2B C3B C4B C9B 6(4) . . . .
C3B C4B C5B C6B -169(3) . . . .
C3B C4B C9B S1B -5(4) . . . .
C3B C4B C9B C8B 166(3) . . . .
C4B C5B C6B C7B 12(4) . . . .
C5B C4B C9B S1B -176(3) . . . .
C5B C4B C9B C8B -5(5) . . . .
C5B C6B C7B C8B -16(4) . . . .
C6B C7B C8B C9B 10(4) . . . .
C7B C8B C9B S1B 170(3) . . . .
C7B C8B C9B C4B 1(5) . . . .
C9B S1B C2B C3B 2(2) . . . .
C9B C4B C5B C6B -1(4) . . . .

_cod_database_fobs_code 3500113
